data_4127500
loop_
_publ_author_name
'Yin, Jianhao'
'Li, Jiapeng'
'Wang, Gao-Xiang'
'Yin, Zhu-Bao'
'Zhang, Wen-Xiong'
'Xi, Zhenfeng'

_publ_section_title
;
 Dinitrogen Functionalization Affording Chromium Hydrazido Complex.
;
_journal_issue 10
_journal_name_full 'Journal of the American Chemical Society'
_journal_page_first 4241
_journal_page_last 4247
_journal_paper_doi 10.1021/jacs.9b00822
_journal_volume 141
_journal_year 2019
_chemical_formula_moiety 'C37 H64 Cr N2 P Si2'
_chemical_formula_sum 'C37 H64 Cr N2 P Si2'
_chemical_formula_weight 676.05
_space_group_crystal_system triclinic
_space_group_IT_number 1
_space_group_name_Hall 'P 1'
_space_group_name_H-M_alt 'P 1'
_symmetry_space_group_name_Hall 'P 1'
_symmetry_space_group_name_H-M 'P 1'
_atom_sites_solution_hydrogens geom
_atom_sites_solution_primary dual
_audit_creation_date 2018-11-30
_audit_creation_method
;
Olex2 1.2
(compiled 2018.05.29 svn.r3508 for OlexSys, GUI svn.r5506)
;
_cell_angle_alpha 90.867(2)
_cell_angle_beta 101.725(3)
_cell_angle_gamma 103.420(3)
_cell_formula_units_Z 2
_cell_length_a 10.8222(4)
_cell_length_b 11.3035(4)
_cell_length_c 16.5127(3)
_cell_measurement_reflns_used 16893
_cell_measurement_temperature 180.00(10)
_cell_measurement_theta_max 30.1510
_cell_measurement_theta_min 3.7910
_cell_volume 1919.70(11)
_computing_cell_refinement 'CrysAlisPro 1.171.39.28b (Rigaku OD, 2015)'
_computing_data_collection 'CrysAlisPro 1.171.39.28b (Rigaku OD, 2015)'
_computing_data_reduction 'CrysAlisPro 1.171.39.28b (Rigaku OD, 2015)'
_computing_molecular_graphics 'Olex2 (Dolomanov et al., 2009)'
_computing_publication_material 'Olex2 (Dolomanov et al., 2009)'
_computing_structure_refinement 'ShelXL (Sheldrick, 2015)'
_computing_structure_solution 'ShelXT (Sheldrick, 2015)'
_diffrn_ambient_environment N~2~
_diffrn_ambient_temperature 180.00(10)
_diffrn_detector 'CCD plate'
_diffrn_measured_fraction_theta_full 0.997
_diffrn_measured_fraction_theta_max 0.997
_diffrn_measurement_details
;
List of Runs (angles in degrees, time in seconds):

  # Type    Start    End  Width  t~exp~   \w     \q     \k     \f   Frames
--------------------------------------------------------------------------
  1  \w    -25.00  88.00   0.50    5.92    --   -1.40  20.00  76.53  226
  2  \w    -26.00  85.00   0.50    5.92    --   -1.40  19.00 -30.00  222
  3  \w     57.00  83.00   0.50    5.92    --   -1.40  19.00-150.00   52
  4  \w    -26.00  40.00   0.50    5.92    --   -1.40  19.00-150.00  132
  5  \w    -32.00  34.00   0.50    5.92    --    1.60 -82.00 -60.00  132
  6  \w    -35.00  26.00   0.50    5.92    --    1.60 -59.00 178.84  122
  7  \w    -33.00  32.00   0.50    5.92    --    1.60 -77.00-120.00  130
  8  \w      9.00  34.00   0.50    5.92    --    1.60 -82.00  60.00   50
  9  \w    -45.00  32.00   0.50    5.92    --    1.60 -77.00 120.00  154
 10  \w    -33.00  34.00   0.50    5.92    --    1.60 -82.00   0.00  134
 11  \w    -85.00 -60.00   0.50    5.92    --    1.60 -59.00 178.84   50
;
_diffrn_measurement_device 'four-circle diffractometer'
_diffrn_measurement_device_type 'XtaLAB AFC12 (RINC): Kappa single'
_diffrn_measurement_method '\w scans'
_diffrn_orient_matrix_type 'CrysAlisPro convention (1999,Acta A55,543-557)'
_diffrn_orient_matrix_UB_11 -0.0057445000
_diffrn_orient_matrix_UB_12 -0.0363437000
_diffrn_orient_matrix_UB_13 0.0343109000
_diffrn_orient_matrix_UB_21 -0.0557956000
_diffrn_orient_matrix_UB_22 -0.0405363000
_diffrn_orient_matrix_UB_23 -0.0243148000
_diffrn_orient_matrix_UB_31 0.0401238000
_diffrn_orient_matrix_UB_32 -0.0348728000
_diffrn_orient_matrix_UB_33 -0.0128275000
_diffrn_radiation_monochromator graphite
_diffrn_radiation_probe x-ray
_diffrn_radiation_type MoK\a
_diffrn_radiation_wavelength 0.71073
_diffrn_reflns_av_R_equivalents 0.0622
_diffrn_reflns_av_unetI/netI 0.0580
_diffrn_reflns_Laue_measured_fraction_full 0.997
_diffrn_reflns_Laue_measured_fraction_max 0.997
_diffrn_reflns_limit_h_max 13
_diffrn_reflns_limit_h_min -13
_diffrn_reflns_limit_k_max 13
_diffrn_reflns_limit_k_min -13
_diffrn_reflns_limit_l_max 20
_diffrn_reflns_limit_l_min -20
_diffrn_reflns_number 45403
_diffrn_reflns_point_group_measured_fraction_full 0.976
_diffrn_reflns_point_group_measured_fraction_max 0.974
_diffrn_reflns_theta_full 25.242
_diffrn_reflns_theta_max 26.022
_diffrn_reflns_theta_min 3.525
_diffrn_source 'fine-focus sealed X-ray tube'
_diffrn_source_type 'Enhance (Mo) X-ray Source'
_exptl_absorpt_coefficient_mu 0.429
_exptl_absorpt_correction_T_max 1.00000
_exptl_absorpt_correction_T_min 0.74805
_exptl_absorpt_correction_type multi-scan
_exptl_absorpt_process_details
;
CrysAlisPro 1.171.39.28b (Rigaku Oxford Diffraction, 2015)
Empirical absorption correction using spherical harmonics,
 implemented in SCALE3 ABSPACK scaling algorithm.
;
_exptl_crystal_colour 'dull dark green'
_exptl_crystal_colour_lustre dull
_exptl_crystal_colour_modifier dark
_exptl_crystal_colour_primary green
_exptl_crystal_density_diffrn 1.170
_exptl_crystal_description block
_exptl_crystal_F_000 734
_exptl_crystal_size_max 0.1
_exptl_crystal_size_mid 0.1
_exptl_crystal_size_min 0.1
_refine_diff_density_max 1.911
_refine_diff_density_min -0.683
_refine_diff_density_rms 0.126
_refine_ls_abs_structure_details
;
 Flack x determined using 5929 quotients [(I+)-(I-)]/[(I+)+(I-)]
 (Parsons, Flack and Wagner, Acta Cryst. B69 (2013) 249-259).
;
_refine_ls_abs_structure_Flack 0.146(12)
_refine_ls_extinction_method none
_refine_ls_goodness_of_fit_ref 1.052
_refine_ls_hydrogen_treatment constr
_refine_ls_matrix_type full
_refine_ls_number_parameters 795
_refine_ls_number_reflns 14717
_refine_ls_number_restraints 3
_refine_ls_restrained_S_all 1.052
_refine_ls_R_factor_all 0.0692
_refine_ls_R_factor_gt 0.0659
_refine_ls_shift/su_max 0.000
_refine_ls_shift/su_mean 0.000
_refine_ls_structure_factor_coef Fsqd
_refine_ls_weighting_details 'w=1/[\s^2^(Fo^2^)+(0.1278P)^2^+1.5264P] where P=(Fo^2^+2Fc^2^)/3'
_refine_ls_weighting_scheme calc
_refine_ls_wR_factor_gt 0.1819
_refine_ls_wR_factor_ref 0.1846
_reflns_Friedel_coverage 0.954
_reflns_Friedel_fraction_full 0.954
_reflns_Friedel_fraction_max 0.951
_reflns_number_gt 13720
_reflns_number_total 14717
_reflns_threshold_expression 'I > 2\s(I)'
_cod_data_source_file ja9b00822_si_002.cif
_cod_data_source_block 5
_cod_database_code 4127500
_shelx_shelxl_version_number 2017/1
_chemical_oxdiff_formula 'C H P Cr N Si'
_shelx_space_group_comment
;
The symmetry employed for this shelxl refinement is uniquely defined
by the following loop, which should always be used as a source of
symmetry information in preference to the above space-group names.
They are only intended as comments.
;
_shelx_estimated_absorpt_t_max 0.958
_shelx_estimated_absorpt_t_min 0.958
_reflns_odcompleteness_completeness 99.71
_reflns_odcompleteness_iscentric 1
_reflns_odcompleteness_theta 27.42
_olex2_refinement_description
;
1. Fixed Uiso
 At 1.2 times of:
  All C(H) groups, All C(H,H) groups
 At 1.5 times of:
  All C(H,H,H) groups
2.a Ternary CH refined with riding coordinates:
 C12(H12), C18(H18), C49(H49), C55(H55)
2.b Secondary CH2 refined with riding coordinates:
 C13(H13A,H13B), C14(H14A,H14B), C15(H15A,H15B), C16(H16A,H16B), C17(H17A,
 H17B), C19(H19A,H19B), C20(H20A,H20B), C21(H21A,H21B), C22(H22A,H22B),
 C23(H23A,H23B), C24(H24A,H24B), C26(H26A,H26B), C28(H28A,H28B), C30(H30A,H30B),
  C50(H50A,H50B), C51(H51A,H51B), C52(H52A,H52B), C53(H53A,H53B), C54(H54A,
 H54B), C56(H56A,H56B), C57(H57A,H57B), C58(H58A,H58B), C59(H59A,H59B),
 C60(H60A,H60B), C61(H61A,H61B), C63(H63A,H63B), C65(H65A,H65B), C67(H67A,H67B)
2.c Aromatic/amide H refined with riding coordinates:
 C2(H2), C3(H3), C4(H4), C5(H5), C39(H39), C40(H40), C41(H41), C42(H42)
2.d Idealised Me refined as rotating group:
 C25(H25A,H25B,H25C), C27(H27A,H27B,H27C), C29(H29A,H29B,H29C), C31(H31A,H31B,
 H31C), C32(H32A,H32B,H32C), C33(H33A,H33B,H33C), C34(H34A,H34B,H34C), C35(H35A,
 H35B,H35C), C36(H36A,H36B,H36C), C37(H37A,H37B,H37C), C62(H62A,H62B,H62C),
 C64(H64A,H64B,H64C), C66(H66A,H66B,H66C), C68(H68A,H68B,H68C), C69(H69A,H69B,
 H69C), C70(H70A,H70B,H70C), C71(H71A,H71B,H71C), C72(H72A,H72B,H72C), C73(H73A,
 H73B,H73C), C74(H74A,H74B,H74C)
;
_olex2_submission_special_instructions 'No special instructions were received'
_oxdiff_exptl_absorpt_empirical_details
;
Empirical correction (ABSPACK) includes:
- Absorption correction using spherical harmonics
- Frame scaling
;
_oxdiff_exptl_absorpt_empirical_full_max 1.766
_oxdiff_exptl_absorpt_empirical_full_min 0.616

loop_
_space_group_symop_operation_xyz
'x, y, z'

loop_
_atom_site_label
_atom_site_type_symbol
_atom_site_fract_x
_atom_site_fract_y
_atom_site_fract_z
_atom_site_U_iso_or_equiv
_atom_site_adp_type
_atom_site_occupancy
_atom_site_site_symmetry_order
_atom_site_calc_flag
_atom_site_refinement_flags_posn
Cr1 Cr 0.06761(8) 0.65414(7) 0.25222(5) 0.0184(2) Uani 1 1 d .
P1 P -0.03822(15) 0.81060(14) 0.23565(10) 0.0209(3) Uani 1 1 d .
Si1 Si -0.2131(2) 0.35786(17) 0.13981(12) 0.0296(4) Uani 1 1 d .
Si2 Si -0.18387(18) 0.37617(17) 0.33617(12) 0.0270(4) Uani 1 1 d .
N1 N -0.0563(6) 0.5300(5) 0.2418(3) 0.0234(11) Uani 1 1 d .
N2 N -0.1542(6) 0.4290(5) 0.2400(3) 0.0288(12) Uani 1 1 d .
C1 C 0.2177(7) 0.9367(6) 0.2811(4) 0.0230(13) Uani 1 1 d .
C2 C 0.3210(7) 1.0405(7) 0.3039(5) 0.0340(16) Uani 1 1 d .
H2 H 0.405291 1.031519 0.321821 0.041 Uiso 1 1 calc R
C3 C 0.2983(8) 1.1549(7) 0.3001(6) 0.044(2) Uani 1 1 d .
H3 H 0.367554 1.222980 0.314977 0.053 Uiso 1 1 calc R
C4 C 0.1715(8) 1.1702(7) 0.2738(6) 0.0367(17) Uani 1 1 d .
H4 H 0.156616 1.247997 0.270875 0.044 Uiso 1 1 calc R
C5 C 0.0700(7) 1.0695(7) 0.2525(5) 0.0317(16) Uani 1 1 d .
H5 H -0.014247 1.079443 0.236071 0.038 Uiso 1 1 calc R
C6 C 0.0909(6) 0.9519(6) 0.2551(4) 0.0224(13) Uani 1 1 d .
C7 C 0.2397(6) 0.8126(6) 0.2830(4) 0.0222(13) Uani 1 1 d .
C8 C 0.2391(6) 0.7371(6) 0.3513(4) 0.0207(12) Uani 1 1 d .
C9 C 0.2439(7) 0.6193(6) 0.3221(4) 0.0240(13) Uani 1 1 d .
C10 C 0.2502(6) 0.6243(6) 0.2344(4) 0.0220(13) Uani 1 1 d .
C11 C 0.2489(6) 0.7444(6) 0.2112(4) 0.0207(12) Uani 1 1 d .
C12 C -0.1467(7) 0.8135(6) 0.1324(4) 0.0264(14) Uani 1 1 d .
H12 H -0.215288 0.738153 0.126529 0.032 Uiso 1 1 calc R
C13 C -0.0756(7) 0.8022(8) 0.0615(5) 0.0347(16) Uani 1 1 d .
H13A H -0.008718 0.876308 0.062043 0.042 Uiso 1 1 calc R
H13B H -0.033625 0.735029 0.070294 0.042 Uiso 1 1 calc R
C14 C -0.1702(8) 0.7806(9) -0.0231(5) 0.0441(19) Uani 1 1 d .
H14A H -0.121839 0.779372 -0.066469 0.053 Uiso 1 1 calc R
H14B H -0.230670 0.701708 -0.026023 0.053 Uiso 1 1 calc R
C15 C -0.2453(9) 0.8783(9) -0.0378(5) 0.049(2) Uani 1 1 d .
H15A H -0.309288 0.857703 -0.089507 0.058 Uiso 1 1 calc R
H15B H -0.186147 0.955382 -0.042872 0.058 Uiso 1 1 calc R
C16 C -0.3135(7) 0.8918(8) 0.0324(5) 0.0402(18) Uani 1 1 d .
H16A H -0.380141 0.818020 0.033141 0.048 Uiso 1 1 calc R
H16B H -0.355721 0.958814 0.022861 0.048 Uiso 1 1 calc R
C17 C -0.2184(8) 0.9157(7) 0.1159(5) 0.0363(16) Uani 1 1 d .
H17A H -0.265222 0.921609 0.159428 0.044 Uiso 1 1 calc R
H17B H -0.155718 0.992814 0.116703 0.044 Uiso 1 1 calc R
C18 C -0.1423(6) 0.8410(6) 0.3072(4) 0.0255(14) Uani 1 1 d .
H18 H -0.164832 0.918522 0.293420 0.031 Uiso 1 1 calc R
C19 C -0.2701(7) 0.7425(8) 0.2950(5) 0.0391(17) Uani 1 1 d .
H19A H -0.251151 0.663691 0.305311 0.047 Uiso 1 1 calc R
H19B H -0.317696 0.739174 0.238149 0.047 Uiso 1 1 calc R
C20 C -0.3544(8) 0.7702(9) 0.3544(6) 0.050(2) Uani 1 1 d .
H20A H -0.380836 0.844970 0.340201 0.060 Uiso 1 1 calc R
H20B H -0.432300 0.704757 0.347950 0.060 Uiso 1 1 calc R
C21 C -0.2800(9) 0.7836(10) 0.4444(5) 0.049(2) Uani 1 1 d .
H21A H -0.333513 0.805493 0.479929 0.059 Uiso 1 1 calc R
H21B H -0.261918 0.706122 0.460301 0.059 Uiso 1 1 calc R
C22 C -0.1548(8) 0.8789(8) 0.4567(5) 0.0412(18) Uani 1 1 d .
H22A H -0.107306 0.880263 0.513344 0.049 Uiso 1 1 calc R
H22B H -0.173669 0.958145 0.448105 0.049 Uiso 1 1 calc R
C23 C -0.0691(7) 0.8558(7) 0.3971(4) 0.0305(15) Uani 1 1 d .
H23A H 0.006677 0.923591 0.403730 0.037 Uiso 1 1 calc R
H23B H -0.039259 0.782718 0.411168 0.037 Uiso 1 1 calc R
C24 C 0.2684(7) 0.7985(7) 0.1317(4) 0.0273(14) Uani 1 1 d .
H24A H 0.208790 0.850685 0.116745 0.033 Uiso 1 1 calc R
H24B H 0.246763 0.733477 0.088529 0.033 Uiso 1 1 calc R
C25 C 0.4075(8) 0.8733(8) 0.1350(5) 0.0418(19) Uani 1 1 d .
H25A H 0.413591 0.904269 0.081819 0.063 Uiso 1 1 calc GR
H25B H 0.467224 0.822335 0.149403 0.063 Uiso 1 1 calc GR
H25C H 0.428512 0.940139 0.176001 0.063 Uiso 1 1 calc GR
C26 C 0.2671(7) 0.5214(7) 0.1809(4) 0.0281(14) Uani 1 1 d .
H26A H 0.214210 0.519909 0.125700 0.034 Uiso 1 1 calc R
H26B H 0.236309 0.444425 0.203990 0.034 Uiso 1 1 calc R
C27 C 0.4104(8) 0.5348(8) 0.1746(5) 0.0374(18) Uani 1 1 d .
H27A H 0.416376 0.468202 0.140062 0.056 Uiso 1 1 calc GR
H27B H 0.462801 0.534263 0.228955 0.056 Uiso 1 1 calc GR
H27C H 0.440912 0.610326 0.150972 0.056 Uiso 1 1 calc GR
C28 C 0.2442(8) 0.5090(7) 0.3726(4) 0.0306(15) Uani 1 1 d .
H28A H 0.216837 0.523980 0.423369 0.037 Uiso 1 1 calc R
H28B H 0.180455 0.439915 0.341705 0.037 Uiso 1 1 calc R
C29 C 0.3719(10) 0.4757(9) 0.3945(6) 0.051(2) Uani 1 1 d .
H29A H 0.393800 0.448230 0.345163 0.076 Uiso 1 1 calc GR
H29B H 0.366304 0.411777 0.432177 0.076 Uiso 1 1 calc GR
H29C H 0.437880 0.545753 0.420340 0.076 Uiso 1 1 calc GR
C30 C 0.2439(7) 0.7788(7) 0.4387(4) 0.0288(15) Uani 1 1 d .
H30A H 0.190771 0.714697 0.463870 0.035 Uiso 1 1 calc R
H30B H 0.207526 0.849604 0.438252 0.035 Uiso 1 1 calc R
C31 C 0.3815(8) 0.8111(9) 0.4906(5) 0.0435(19) Uani 1 1 d .
H31A H 0.434258 0.875030 0.466257 0.065 Uiso 1 1 calc GR
H31B H 0.416968 0.740529 0.492658 0.065 Uiso 1 1 calc GR
H31C H 0.380255 0.837994 0.545811 0.065 Uiso 1 1 calc GR
C32 C -0.0803(10) 0.4871(9) 0.4220(5) 0.056(2) Uani 1 1 d .
H32A H 0.002860 0.520067 0.408910 0.084 Uiso 1 1 calc GR
H32B H -0.068677 0.446267 0.472565 0.084 Uiso 1 1 calc GR
H32C H -0.121839 0.551891 0.428659 0.084 Uiso 1 1 calc GR
C33 C -0.1442(12) 0.2253(9) 0.3493(6) 0.057(3) Uani 1 1 d .
H33A H -0.188864 0.171684 0.301341 0.086 Uiso 1 1 calc GR
H33B H -0.171119 0.191102 0.397605 0.086 Uiso 1 1 calc GR
H33C H -0.052144 0.235043 0.355744 0.086 Uiso 1 1 calc GR
C34 C -0.3567(9) 0.3622(11) 0.3384(6) 0.055(2) Uani 1 1 d .
H34A H -0.379834 0.437217 0.323542 0.082 Uiso 1 1 calc GR
H34B H -0.370107 0.344919 0.393119 0.082 Uiso 1 1 calc GR
H34C H -0.410030 0.297163 0.299611 0.082 Uiso 1 1 calc GR
C35 C -0.3523(9) 0.2223(8) 0.1398(6) 0.050(2) Uani 1 1 d .
H35A H -0.325024 0.168274 0.180216 0.076 Uiso 1 1 calc GR
H35B H -0.378902 0.180133 0.085887 0.076 Uiso 1 1 calc GR
H35C H -0.423888 0.249382 0.153249 0.076 Uiso 1 1 calc GR
C36 C -0.2734(9) 0.4662(8) 0.0682(5) 0.0449(19) Uani 1 1 d .
H36A H -0.336057 0.497924 0.089710 0.067 Uiso 1 1 calc GR
H36B H -0.313579 0.424753 0.014810 0.067 Uiso 1 1 calc GR
H36C H -0.202004 0.531953 0.062824 0.067 Uiso 1 1 calc GR
C37 C -0.0791(8) 0.3063(8) 0.1051(5) 0.0417(18) Uani 1 1 d .
H37A H -0.012312 0.376061 0.098997 0.063 Uiso 1 1 calc GR
H37B H -0.112787 0.259885 0.052852 0.063 Uiso 1 1 calc GR
H37C H -0.043306 0.256435 0.145551 0.063 Uiso 1 1 calc GR
Cr2 Cr 0.92383(8) 0.34484(7) 0.74324(6) 0.0192(2) Uani 1 1 d .
P2 P 1.03544(15) 0.19251(14) 0.75798(10) 0.0206(3) Uani 1 1 d .
Si3 Si 1.20408(19) 0.63697(17) 0.69981(12) 0.0291(4) Uani 1 1 d .
Si4 Si 1.18541(18) 0.63140(16) 0.88964(11) 0.0259(4) Uani 1 1 d .
N3 N 1.0468(5) 0.4701(5) 0.7645(3) 0.0239(12) Uani 1 1 d .
N4 N 1.1474(6) 0.5718(6) 0.7859(4) 0.0314(13) Uani 1 1 d .
C38 C 0.7818(7) 0.0587(6) 0.7150(4) 0.0234(13) Uani 1 1 d .
C39 C 0.6811(8) -0.0459(7) 0.6980(5) 0.0359(17) Uani 1 1 d .
H39 H 0.595513 -0.039156 0.683290 0.043 Uiso 1 1 calc R
C40 C 0.7075(8) -0.1607(7) 0.7030(6) 0.0410(19) Uani 1 1 d .
H40 H 0.639736 -0.230381 0.690679 0.049 Uiso 1 1 calc R
C41 C 0.8342(8) -0.1711(7) 0.7262(6) 0.0381(18) Uani 1 1 d .
H41 H 0.851745 -0.247745 0.730595 0.046 Uiso 1 1 calc R
C42 C 0.9354(7) -0.0673(7) 0.7431(5) 0.0311(15) Uani 1 1 d .
H42 H 1.020631 -0.074725 0.759034 0.037 Uiso 1 1 calc R
C43 C 0.9103(7) 0.0489(6) 0.7362(4) 0.0238(13) Uani 1 1 d .
C44 C 0.7558(6) 0.1829(6) 0.7141(4) 0.0198(12) Uani 1 1 d .
C45 C 0.7448(6) 0.2497(6) 0.7841(4) 0.0234(13) Uani 1 1 d .
C46 C 0.7393(6) 0.3716(6) 0.7601(4) 0.0239(13) Uani 1 1 d .
C47 C 0.7447(6) 0.3741(6) 0.6744(4) 0.0235(13) Uani 1 1 d .
C48 C 0.7512(6) 0.2544(6) 0.6443(4) 0.0239(13) Uani 1 1 d .
C49 C 1.1502(7) 0.1887(6) 0.6873(4) 0.0273(14) Uani 1 1 d .
H49 H 1.213781 0.267590 0.696994 0.033 Uiso 1 1 calc R
C50 C 1.0753(7) 0.1820(8) 0.5957(5) 0.0364(17) Uani 1 1 d .
H50A H 1.010275 0.105385 0.583121 0.044 Uiso 1 1 calc R
H50B H 1.030870 0.247681 0.588069 0.044 Uiso 1 1 calc R
C51 C 1.1692(9) 0.1924(10) 0.5361(5) 0.046(2) Uani 1 1 d .
H51A H 1.119615 0.183086 0.479493 0.056 Uiso 1 1 calc R
H51B H 1.227464 0.272968 0.544642 0.056 Uiso 1 1 calc R
C52 C 1.2484(9) 0.0982(9) 0.5483(5) 0.050(2) Uani 1 1 d .
H52A H 1.309470 0.111423 0.511853 0.060 Uiso 1 1 calc R
H52B H 1.191280 0.017548 0.533884 0.060 Uiso 1 1 calc R
C53 C 1.3221(8) 0.1051(8) 0.6376(5) 0.0441(19) Uani 1 1 d .
H53A H 1.385125 0.182892 0.650294 0.053 Uiso 1 1 calc R
H53B H 1.369016 0.041212 0.644589 0.053 Uiso 1 1 calc R
C54 C 1.2289(8) 0.0907(7) 0.6984(5) 0.0364(16) Uani 1 1 d .
H54A H 1.169955 0.010468 0.688596 0.044 Uiso 1 1 calc R
H54B H 1.278768 0.097866 0.754938 0.044 Uiso 1 1 calc R
C55 C 1.1365(7) 0.1696(6) 0.8595(4) 0.0241(13) Uani 1 1 d .
H55 H 1.168573 0.096650 0.852428 0.029 Uiso 1 1 calc R
C56 C 1.2537(6) 0.2762(7) 0.8858(4) 0.0302(14) Uani 1 1 d .
H56A H 1.224217 0.350675 0.888555 0.036 Uiso 1 1 calc R
H56B H 1.306456 0.283665 0.844366 0.036 Uiso 1 1 calc R
C57 C 1.3373(7) 0.2619(8) 0.9702(5) 0.0398(17) Uani 1 1 d .
H57A H 1.377887 0.194840 0.965453 0.048 Uiso 1 1 calc R
H57B H 1.405674 0.335559 0.986790 0.048 Uiso 1 1 calc R
C58 C 1.2563(8) 0.2377(8) 1.0364(5) 0.0393(17) Uani 1 1 d .
H58A H 1.310360 0.221971 1.087593 0.047 Uiso 1 1 calc R
H58B H 1.225832 0.309549 1.046706 0.047 Uiso 1 1 calc R
C59 C 1.1429(7) 0.1318(8) 1.0106(5) 0.0353(15) Uani 1 1 d .
H59A H 1.091311 0.121918 1.052813 0.042 Uiso 1 1 calc R
H59B H 1.173745 0.058452 1.006287 0.042 Uiso 1 1 calc R
C60 C 1.0564(7) 0.1475(7) 0.9268(4) 0.0286(14) Uani 1 1 d .
H60A H 0.986439 0.074879 0.910891 0.034 Uiso 1 1 calc R
H60B H 1.018097 0.215959 0.932380 0.034 Uiso 1 1 calc R
C61 C 0.7319(8) 0.4799(7) 0.6212(5) 0.0336(16) Uani 1 1 d .
H61A H 0.775205 0.555214 0.654447 0.040 Uiso 1 1 calc R
H61B H 0.776563 0.475680 0.576333 0.040 Uiso 1 1 calc R
C62 C 0.5946(11) 0.4842(11) 0.5850(9) 0.077(4) Uani 1 1 d .
H62A H 0.594357 0.550924 0.549760 0.116 Uiso 1 1 calc GR
H62B H 0.551363 0.495289 0.628937 0.116 Uiso 1 1 calc GR
H62C H 0.549920 0.409193 0.553248 0.116 Uiso 1 1 calc GR
C63 C 0.7218(7) 0.4717(7) 0.8139(5) 0.0295(15) Uani 1 1 d .
H63A H 0.761997 0.549253 0.795052 0.035 Uiso 1 1 calc R
H63B H 0.767644 0.466410 0.870133 0.035 Uiso 1 1 calc R
C64 C 0.5814(10) 0.4702(12) 0.8150(8) 0.067(3) Uani 1 1 d .
H64A H 0.534963 0.476039 0.759733 0.101 Uiso 1 1 calc GR
H64B H 0.578961 0.538008 0.849855 0.101 Uiso 1 1 calc GR
H64C H 0.541617 0.395530 0.836240 0.101 Uiso 1 1 calc GR
C65 C 0.7448(7) 0.2109(7) 0.5573(4) 0.0311(15) Uani 1 1 d .
H65A H 0.799280 0.153720 0.557970 0.037 Uiso 1 1 calc R
H65B H 0.778574 0.279663 0.527094 0.037 Uiso 1 1 calc R
C66 C 0.6055(9) 0.1489(9) 0.5125(5) 0.051(2) Uani 1 1 d .
H66A H 0.604762 0.125925 0.456213 0.076 Uiso 1 1 calc GR
H66B H 0.550661 0.204498 0.513214 0.076 Uiso 1 1 calc GR
H66C H 0.573781 0.077623 0.540134 0.076 Uiso 1 1 calc GR
C67 C 0.7279(7) 0.1993(7) 0.8661(4) 0.0299(15) Uani 1 1 d .
H67A H 0.758429 0.264824 0.909270 0.036 Uiso 1 1 calc R
H67B H 0.780200 0.140339 0.879207 0.036 Uiso 1 1 calc R
C68 C 0.5872(9) 0.1387(11) 0.8645(6) 0.054(3) Uani 1 1 d .
H68A H 0.560903 0.065905 0.828394 0.081 Uiso 1 1 calc GR
H68B H 0.533792 0.193556 0.844716 0.081 Uiso 1 1 calc GR
H68C H 0.577661 0.118176 0.919498 0.081 Uiso 1 1 calc GR
C69 C 1.0791(9) 0.7026(8) 0.6345(5) 0.0434(18) Uani 1 1 d .
H69A H 0.999326 0.641065 0.618701 0.065 Uiso 1 1 calc GR
H69B H 1.108457 0.731729 0.585742 0.065 Uiso 1 1 calc GR
H69C H 1.064770 0.769090 0.665334 0.065 Uiso 1 1 calc GR
C70 C 1.2437(9) 0.5191(8) 0.6361(5) 0.0449(19) Uani 1 1 d .
H70A H 1.304827 0.481694 0.670379 0.067 Uiso 1 1 calc GR
H70B H 1.280937 0.556719 0.592061 0.067 Uiso 1 1 calc GR
H70C H 1.165765 0.458257 0.613143 0.067 Uiso 1 1 calc GR
C71 C 1.3559(10) 0.7603(10) 0.7388(6) 0.060(3) Uani 1 1 d .
H71A H 1.332692 0.832885 0.754861 0.091 Uiso 1 1 calc GR
H71B H 1.403777 0.777188 0.695607 0.091 Uiso 1 1 calc GR
H71C H 1.408561 0.733954 0.785710 0.091 Uiso 1 1 calc GR
C72 C 1.3555(8) 0.6290(8) 0.9392(5) 0.0414(18) Uani 1 1 d .
H72A H 1.367907 0.548436 0.931865 0.062 Uiso 1 1 calc GR
H72B H 1.371408 0.651690 0.997352 0.062 Uiso 1 1 calc GR
H72C H 1.414914 0.685584 0.914017 0.062 Uiso 1 1 calc GR
C73 C 1.1700(10) 0.7942(8) 0.8930(6) 0.048(2) Uani 1 1 d .
H73A H 1.223178 0.840696 0.859057 0.072 Uiso 1 1 calc GR
H73B H 1.198096 0.828614 0.949131 0.072 Uiso 1 1 calc GR
H73C H 1.080921 0.796159 0.872623 0.072 Uiso 1 1 calc GR
C74 C 1.0669(7) 0.5396(7) 0.9453(4) 0.0366(16) Uani 1 1 d .
H74A H 0.980623 0.527523 0.912191 0.055 Uiso 1 1 calc GR
H74B H 1.072182 0.581836 0.997256 0.055 Uiso 1 1 calc GR
H74C H 1.086836 0.461918 0.955339 0.055 Uiso 1 1 calc GR

loop_
_atom_site_aniso_label
_atom_site_aniso_U_11
_atom_site_aniso_U_22
_atom_site_aniso_U_33
_atom_site_aniso_U_23
_atom_site_aniso_U_13
_atom_site_aniso_U_12
Cr1 0.0159(5) 0.0147(5) 0.0224(5) -0.0008(3) 0.0036(4) 0.0000(4)
P1 0.0167(8) 0.0153(7) 0.0285(8) 0.0000(6) 0.0043(6) 0.0000(6)
Si1 0.0315(10) 0.0228(9) 0.0302(9) 0.0011(7) 0.0025(8) 0.0014(7)
Si2 0.0228(9) 0.0276(9) 0.0307(9) 0.0061(7) 0.0069(7) 0.0047(7)
N1 0.023(3) 0.019(3) 0.028(3) 0.004(2) 0.006(2) 0.002(2)
N2 0.027(3) 0.025(3) 0.026(3) -0.002(2) 0.003(2) -0.008(2)
C1 0.023(3) 0.017(3) 0.026(3) -0.003(2) 0.005(3) -0.001(2)
C2 0.016(3) 0.027(4) 0.051(4) -0.004(3) 0.002(3) -0.006(3)
C3 0.029(4) 0.025(4) 0.071(6) -0.014(4) 0.011(4) -0.009(3)
C4 0.039(4) 0.013(3) 0.058(5) -0.002(3) 0.010(4) 0.004(3)
C5 0.024(4) 0.025(4) 0.047(4) 0.004(3) 0.008(3) 0.006(3)
C6 0.021(3) 0.016(3) 0.028(3) 0.000(2) 0.007(3) -0.001(2)
C7 0.014(3) 0.022(3) 0.028(3) -0.003(3) 0.004(2) 0.002(3)
C8 0.013(3) 0.022(3) 0.023(3) -0.004(2) 0.002(2) -0.001(2)
C9 0.025(3) 0.024(3) 0.023(3) 0.003(2) 0.003(3) 0.010(3)
C10 0.016(3) 0.025(3) 0.022(3) -0.001(2) 0.001(2) 0.002(2)
C11 0.014(3) 0.021(3) 0.026(3) 0.000(2) 0.006(2) 0.000(2)
C12 0.020(3) 0.025(3) 0.031(3) 0.004(3) 0.002(3) 0.002(3)
C13 0.030(4) 0.045(4) 0.032(4) 0.011(3) 0.006(3) 0.015(3)
C14 0.042(5) 0.070(6) 0.026(3) 0.007(4) 0.006(3) 0.025(4)
C15 0.047(5) 0.065(6) 0.041(4) 0.028(4) 0.012(4) 0.022(4)
C16 0.026(4) 0.047(4) 0.049(4) 0.016(4) 0.004(3) 0.014(3)
C17 0.034(4) 0.031(4) 0.045(4) 0.003(3) 0.004(3) 0.012(3)
C18 0.018(3) 0.024(3) 0.035(4) -0.005(3) 0.010(3) 0.003(3)
C19 0.024(4) 0.049(4) 0.035(4) -0.009(3) 0.007(3) -0.009(3)
C20 0.024(4) 0.068(6) 0.051(5) -0.007(4) 0.018(3) -0.011(4)
C21 0.043(5) 0.069(6) 0.037(4) 0.003(4) 0.022(4) 0.006(4)
C22 0.036(4) 0.055(5) 0.032(4) -0.010(3) 0.010(3) 0.007(4)
C23 0.025(3) 0.033(4) 0.033(4) -0.002(3) 0.006(3) 0.006(3)
C24 0.022(3) 0.029(3) 0.031(3) 0.004(3) 0.008(3) 0.004(3)
C25 0.030(4) 0.047(5) 0.048(5) 0.008(4) 0.021(3) -0.004(3)
C26 0.028(4) 0.027(3) 0.028(3) -0.008(3) 0.004(3) 0.005(3)
C27 0.029(4) 0.044(5) 0.040(4) -0.014(3) 0.004(3) 0.016(3)
C28 0.036(4) 0.027(4) 0.030(3) 0.005(3) 0.008(3) 0.011(3)
C29 0.052(5) 0.042(5) 0.058(5) 0.015(4) 0.002(4) 0.019(4)
C30 0.020(3) 0.041(4) 0.023(3) -0.009(3) 0.000(3) 0.006(3)
C31 0.033(4) 0.060(5) 0.028(4) -0.011(3) -0.003(3) 0.004(4)
C32 0.065(6) 0.058(5) 0.032(4) -0.002(4) 0.014(4) -0.014(5)
C33 0.094(8) 0.048(5) 0.048(5) 0.014(4) 0.031(5) 0.040(6)
C34 0.033(4) 0.083(7) 0.052(5) 0.022(5) 0.016(4) 0.015(4)
C35 0.044(5) 0.042(4) 0.051(5) -0.005(4) 0.000(4) -0.010(4)
C36 0.054(5) 0.041(4) 0.040(4) 0.006(3) -0.004(4) 0.024(4)
C37 0.047(5) 0.041(4) 0.038(4) -0.004(3) 0.002(3) 0.017(4)
Cr2 0.0151(5) 0.0173(5) 0.0227(5) -0.0009(4) 0.0028(4) -0.0003(4)
P2 0.0154(7) 0.0182(7) 0.0263(8) -0.0010(6) 0.0037(6) 0.0008(6)
Si3 0.0266(9) 0.0271(9) 0.0301(9) 0.0030(7) 0.0090(7) -0.0030(7)
Si4 0.0248(9) 0.0242(9) 0.0247(8) -0.0012(7) 0.0013(7) 0.0018(7)
N3 0.019(3) 0.022(3) 0.026(3) 0.000(2) 0.001(2) -0.003(2)
N4 0.027(3) 0.032(3) 0.026(3) 0.000(2) 0.004(2) -0.009(2)
C38 0.022(3) 0.019(3) 0.028(3) 0.001(2) 0.005(3) 0.001(3)
C39 0.024(4) 0.026(4) 0.054(5) -0.003(3) 0.008(3) -0.002(3)
C40 0.029(4) 0.022(4) 0.065(5) -0.005(3) 0.009(4) -0.007(3)
C41 0.036(4) 0.023(4) 0.056(5) 0.004(3) 0.015(4) 0.005(3)
C42 0.022(4) 0.022(3) 0.047(4) -0.001(3) 0.007(3) 0.002(3)
C43 0.023(3) 0.019(3) 0.027(3) -0.002(2) 0.007(3) 0.000(3)
C44 0.010(3) 0.017(3) 0.026(3) -0.001(2) -0.002(2) -0.004(2)
C45 0.017(3) 0.025(3) 0.026(3) 0.004(3) 0.005(2) 0.002(3)
C46 0.018(3) 0.020(3) 0.032(3) 0.001(3) 0.007(3) 0.001(2)
C47 0.019(3) 0.019(3) 0.030(3) 0.004(2) 0.004(3) 0.001(2)
C48 0.016(3) 0.022(3) 0.031(3) 0.001(3) 0.000(2) 0.002(2)
C49 0.021(3) 0.027(3) 0.034(4) -0.002(3) 0.011(3) 0.000(3)
C50 0.026(4) 0.051(5) 0.031(4) -0.005(3) 0.005(3) 0.008(3)
C51 0.043(5) 0.069(6) 0.029(4) -0.005(4) 0.008(3) 0.018(4)
C52 0.042(5) 0.066(6) 0.045(5) -0.015(4) 0.021(4) 0.011(4)
C53 0.033(4) 0.052(5) 0.051(5) -0.005(4) 0.013(4) 0.015(4)
C54 0.032(4) 0.041(4) 0.040(4) -0.002(3) 0.010(3) 0.013(3)
C55 0.020(3) 0.022(3) 0.030(3) 0.000(2) 0.004(3) 0.007(3)
C56 0.016(3) 0.035(4) 0.034(3) 0.003(3) 0.002(3) 0.000(3)
C57 0.022(3) 0.048(4) 0.041(4) -0.002(3) -0.002(3) -0.001(3)
C58 0.039(4) 0.044(4) 0.028(3) -0.005(3) -0.003(3) 0.007(3)
C59 0.033(4) 0.045(4) 0.028(3) 0.001(3) 0.005(3) 0.010(3)
C60 0.020(3) 0.032(4) 0.029(3) 0.000(3) 0.002(3) 0.001(3)
C61 0.040(4) 0.030(4) 0.030(4) 0.008(3) 0.008(3) 0.007(3)
C62 0.054(6) 0.065(7) 0.102(9) 0.043(7) -0.015(6) 0.018(5)
C63 0.029(4) 0.027(4) 0.034(4) 0.001(3) 0.004(3) 0.013(3)
C64 0.033(5) 0.084(8) 0.087(8) -0.031(6) 0.005(5) 0.029(5)
C65 0.025(4) 0.033(4) 0.028(3) -0.004(3) 0.004(3) -0.004(3)
C66 0.036(4) 0.063(6) 0.035(4) -0.012(4) -0.003(3) -0.014(4)
C67 0.028(4) 0.038(4) 0.027(3) 0.010(3) 0.007(3) 0.013(3)
C68 0.041(5) 0.080(7) 0.055(5) 0.036(5) 0.025(4) 0.028(5)
C69 0.048(5) 0.045(5) 0.044(4) 0.017(4) 0.018(4) 0.017(4)
C70 0.054(5) 0.044(4) 0.047(4) 0.011(4) 0.026(4) 0.018(4)
C71 0.049(5) 0.067(6) 0.051(5) 0.004(4) 0.018(4) -0.023(5)
C72 0.028(4) 0.049(5) 0.040(4) -0.011(3) -0.005(3) 0.006(3)
C73 0.067(6) 0.036(4) 0.044(4) 0.005(3) 0.013(4) 0.019(4)
C74 0.034(4) 0.047(4) 0.023(3) -0.001(3) 0.007(3) -0.001(3)

loop_
_atom_type_symbol
_atom_type_description
_atom_type_scat_dispersion_real
_atom_type_scat_dispersion_imag
_atom_type_scat_source
C C 0.0033 0.0016 'International Tables Vol C Tables 4.2.6.8 and 6.1.1.4'
H H 0.0000 0.0000 'International Tables Vol C Tables 4.2.6.8 and 6.1.1.4'
Cr Cr 0.3209 0.6236 'International Tables Vol C Tables 4.2.6.8 and 6.1.1.4'
N N 0.0061 0.0033 'International Tables Vol C Tables 4.2.6.8 and 6.1.1.4'
P P 0.1023 0.0942 'International Tables Vol C Tables 4.2.6.8 and 6.1.1.4'
Si Si 0.0817 0.0704 'International Tables Vol C Tables 4.2.6.8 and 6.1.1.4'

loop_
_geom_angle_atom_site_label_1
_geom_angle_atom_site_label_2
_geom_angle_atom_site_label_3
_geom_angle
N1 Cr1 P1 102.5(2)
N1 Cr1 C7 172.5(3)
N1 Cr1 C8 135.2(3)
N1 Cr1 C9 111.2(3)
N1 Cr1 C10 116.3(3)
N1 Cr1 C11 146.2(3)
C7 Cr1 P1 80.81(17)
C7 Cr1 C11 37.6(2)
C8 Cr1 P1 101.07(18)
C8 Cr1 C7 37.3(2)
C8 Cr1 C11 63.5(2)
C9 Cr1 P1 139.09(19)
C9 Cr1 C7 63.3(2)
C9 Cr1 C8 38.1(2)
C9 Cr1 C10 39.8(2)
C9 Cr1 C11 64.4(2)
C10 Cr1 P1 136.80(18)
C10 Cr1 C7 63.2(2)
C10 Cr1 C8 64.6(2)
C10 Cr1 C11 37.7(2)
C11 Cr1 P1 99.14(17)
C6 P1 Cr1 105.6(2)
C6 P1 C12 108.9(3)
C6 P1 C18 100.6(3)
C12 P1 Cr1 116.7(2)
C12 P1 C18 101.2(3)
C18 P1 Cr1 122.4(2)
N2 Si1 C35 110.2(4)
N2 Si1 C36 109.6(4)
N2 Si1 C37 109.0(3)
C36 Si1 C35 108.2(4)
C36 Si1 C37 110.5(4)
C37 Si1 C35 109.4(4)
N2 Si2 C32 109.6(3)
N2 Si2 C33 109.1(4)
N2 Si2 C34 109.5(4)
C33 Si2 C32 109.7(5)
C34 Si2 C32 109.0(5)
C34 Si2 C33 109.9(5)
N2 N1 Cr1 175.4(5)
Si1 N2 Si2 129.8(3)
N1 N2 Si1 111.8(4)
N1 N2 Si2 117.5(4)
C2 C1 C7 121.6(6)
C6 C1 C2 119.0(6)
C6 C1 C7 119.5(6)
C1 C2 H2 119.7
C3 C2 C1 120.5(7)
C3 C2 H2 119.7
C2 C3 H3 119.7
C2 C3 C4 120.5(7)
C4 C3 H3 119.7
C3 C4 H4 120.3
C5 C4 C3 119.4(7)
C5 C4 H4 120.3
C4 C5 H5 119.5
C4 C5 C6 121.1(7)
C6 C5 H5 119.5
C1 C6 P1 115.4(5)
C5 C6 P1 124.8(5)
C5 C6 C1 119.5(6)
C1 C7 Cr1 118.5(4)
C8 C7 Cr1 70.8(4)
C8 C7 C1 126.4(6)
C8 C7 C11 109.6(6)
C11 C7 Cr1 71.3(4)
C11 C7 C1 123.6(6)
C7 C8 Cr1 71.9(4)
C7 C8 C9 107.4(5)
C7 C8 C30 125.4(6)
C9 C8 Cr1 68.2(4)
C9 C8 C30 127.1(6)
C30 C8 Cr1 129.0(4)
C8 C9 Cr1 73.7(4)
C8 C9 C10 107.8(6)
C8 C9 C28 126.3(6)
C10 C9 Cr1 70.5(4)
C10 C9 C28 125.9(6)
C28 C9 Cr1 122.0(5)
C9 C10 Cr1 69.6(4)
C9 C10 C26 125.3(6)
C11 C10 Cr1 74.1(4)
C11 C10 C9 108.0(5)
C11 C10 C26 126.5(6)
C26 C10 Cr1 125.9(5)
C7 C11 Cr1 71.1(3)
C7 C11 C24 124.1(6)
C10 C11 Cr1 68.2(3)
C10 C11 C7 107.1(5)
C10 C11 C24 128.4(6)
C24 C11 Cr1 130.9(5)
P1 C12 H12 105.2
C13 C12 P1 111.0(5)
C13 C12 H12 105.2
C17 C12 P1 119.9(5)
C17 C12 H12 105.2
C17 C12 C13 109.1(6)
C12 C13 H13A 109.4
C12 C13 H13B 109.4
H13A C13 H13B 108.0
C14 C13 C12 111.3(6)
C14 C13 H13A 109.4
C14 C13 H13B 109.4
C13 C14 H14A 109.3
C13 C14 H14B 109.3
H14A C14 H14B 107.9
C15 C14 C13 111.7(8)
C15 C14 H14A 109.3
C15 C14 H14B 109.3
C14 C15 H15A 109.3
C14 C15 H15B 109.3
C14 C15 C16 111.5(6)
H15A C15 H15B 108.0
C16 C15 H15A 109.3
C16 C15 H15B 109.3
C15 C16 H16A 109.3
C15 C16 H16B 109.3
C15 C16 C17 111.4(7)
H16A C16 H16B 108.0
C17 C16 H16A 109.3
C17 C16 H16B 109.3
C12 C17 H17A 109.4
C12 C17 H17B 109.4
C16 C17 C12 111.1(6)
C16 C17 H17A 109.4
C16 C17 H17B 109.4
H17A C17 H17B 108.0
P1 C18 H18 107.4
C19 C18 P1 111.7(5)
C19 C18 H18 107.4
C23 C18 P1 111.4(5)
C23 C18 H18 107.4
C23 C18 C19 111.3(6)
C18 C19 H19A 109.5
C18 C19 H19B 109.5
C18 C19 C20 110.7(6)
H19A C19 H19B 108.1
C20 C19 H19A 109.5
C20 C19 H19B 109.5
C19 C20 H20A 109.4
C19 C20 H20B 109.4
H20A C20 H20B 108.0
C21 C20 C19 111.1(7)
C21 C20 H20A 109.4
C21 C20 H20B 109.4
C20 C21 H21A 109.3
C20 C21 H21B 109.3
H21A C21 H21B 108.0
C22 C21 C20 111.6(7)
C22 C21 H21A 109.3
C22 C21 H21B 109.3
C21 C22 H22A 109.1
C21 C22 H22B 109.1
C21 C22 C23 112.3(7)
H22A C22 H22B 107.9
C23 C22 H22A 109.1
C23 C22 H22B 109.1
C18 C23 C22 111.8(6)
C18 C23 H23A 109.3
C18 C23 H23B 109.3
C22 C23 H23A 109.3
C22 C23 H23B 109.3
H23A C23 H23B 107.9
C11 C24 H24A 108.8
C11 C24 H24B 108.8
C11 C24 C25 113.8(6)
H24A C24 H24B 107.7
C25 C24 H24A 108.8
C25 C24 H24B 108.8
C24 C25 H25A 109.5
C24 C25 H25B 109.5
C24 C25 H25C 109.5
H25A C25 H25B 109.5
H25A C25 H25C 109.5
H25B C25 H25C 109.5
C10 C26 H26A 109.1
C10 C26 H26B 109.1
C10 C26 C27 112.4(6)
H26A C26 H26B 107.9
C27 C26 H26A 109.1
C27 C26 H26B 109.1
C26 C27 H27A 109.5
C26 C27 H27B 109.5
C26 C27 H27C 109.5
H27A C27 H27B 109.5
H27A C27 H27C 109.5
H27B C27 H27C 109.5
C9 C28 H28A 108.5
C9 C28 H28B 108.5
H28A C28 H28B 107.5
C29 C28 C9 115.0(7)
C29 C28 H28A 108.5
C29 C28 H28B 108.5
C28 C29 H29A 109.5
C28 C29 H29B 109.5
C28 C29 H29C 109.5
H29A C29 H29B 109.5
H29A C29 H29C 109.5
H29B C29 H29C 109.5
C8 C30 H30A 109.2
C8 C30 H30B 109.2
C8 C30 C31 112.2(6)
H30A C30 H30B 107.9
C31 C30 H30A 109.2
C31 C30 H30B 109.2
C30 C31 H31A 109.5
C30 C31 H31B 109.5
C30 C31 H31C 109.5
H31A C31 H31B 109.5
H31A C31 H31C 109.5
H31B C31 H31C 109.5
Si2 C32 H32A 109.5
Si2 C32 H32B 109.5
Si2 C32 H32C 109.5
H32A C32 H32B 109.5
H32A C32 H32C 109.5
H32B C32 H32C 109.5
Si2 C33 H33A 109.5
Si2 C33 H33B 109.5
Si2 C33 H33C 109.5
H33A C33 H33B 109.5
H33A C33 H33C 109.5
H33B C33 H33C 109.5
Si2 C34 H34A 109.5
Si2 C34 H34B 109.5
Si2 C34 H34C 109.5
H34A C34 H34B 109.5
H34A C34 H34C 109.5
H34B C34 H34C 109.5
Si1 C35 H35A 109.5
Si1 C35 H35B 109.5
Si1 C35 H35C 109.5
H35A C35 H35B 109.5
H35A C35 H35C 109.5
H35B C35 H35C 109.5
Si1 C36 H36A 109.5
Si1 C36 H36B 109.5
Si1 C36 H36C 109.5
H36A C36 H36B 109.5
H36A C36 H36C 109.5
H36B C36 H36C 109.5
Si1 C37 H37A 109.5
Si1 C37 H37B 109.5
Si1 C37 H37C 109.5
H37A C37 H37B 109.5
H37A C37 H37C 109.5
H37B C37 H37C 109.5
N3 Cr2 P2 101.3(2)
N3 Cr2 C44 178.0(3)
N3 Cr2 C45 142.1(3)
N3 Cr2 C46 114.6(3)
N3 Cr2 C47 114.8(3)
N3 Cr2 C48 141.9(3)
C44 Cr2 P2 80.76(17)
C44 Cr2 C48 37.0(2)
C45 Cr2 P2 99.46(18)
C45 Cr2 C44 37.0(2)
C45 Cr2 C48 62.7(2)
C46 Cr2 P2 138.05(18)
C46 Cr2 C44 63.6(2)
C46 Cr2 C45 38.6(2)
C46 Cr2 C48 64.6(3)
C47 Cr2 P2 138.67(19)
C47 Cr2 C44 63.2(2)
C47 Cr2 C45 63.9(2)
C47 Cr2 C46 38.8(3)
C47 Cr2 C48 38.7(2)
C48 Cr2 P2 100.00(18)
C43 P2 Cr2 105.6(2)
C43 P2 C49 106.9(3)
C43 P2 C55 102.7(3)
C49 P2 Cr2 117.4(2)
C55 P2 Cr2 121.7(2)
C55 P2 C49 101.0(3)
N4 Si3 C69 110.5(3)
N4 Si3 C70 110.1(3)
N4 Si3 C71 108.6(4)
C69 Si3 C70 109.1(4)
C69 Si3 C71 109.7(5)
C70 Si3 C71 108.8(5)
N4 Si4 C72 110.3(3)
N4 Si4 C73 109.7(4)
N4 Si4 C74 108.4(3)
C72 Si4 C73 108.5(4)
C74 Si4 C72 111.3(4)
C74 Si4 C73 108.6(4)
N4 N3 Cr2 177.2(5)
Si4 N4 Si3 128.8(4)
N3 N4 Si3 113.2(4)
N3 N4 Si4 117.2(4)
C39 C38 C43 119.9(6)
C39 C38 C44 121.5(6)
C43 C38 C44 118.5(6)
C38 C39 H39 119.8
C38 C39 C40 120.5(7)
C40 C39 H39 119.8
C39 C40 H40 120.0
C41 C40 C39 119.9(7)
C41 C40 H40 120.0
C40 C41 H41 120.0
C40 C41 C42 120.1(7)
C42 C41 H41 120.0
C41 C42 H42 119.7
C41 C42 C43 120.5(7)
C43 C42 H42 119.7
C38 C43 P2 116.4(5)
C38 C43 C42 119.1(6)
C42 C43 P2 124.5(5)
C38 C44 Cr2 118.8(4)
C45 C44 Cr2 71.4(4)
C45 C44 C38 124.9(6)
C45 C44 C48 110.6(6)
C48 C44 Cr2 72.1(4)
C48 C44 C38 124.3(6)
C44 C45 Cr2 71.6(4)
C44 C45 C46 107.7(5)
C44 C45 C67 125.8(6)
C46 C45 Cr2 68.2(4)
C46 C45 C67 126.2(6)
C67 C45 Cr2 130.3(5)
C45 C46 Cr2 73.2(4)
C45 C46 C63 126.1(6)
C47 C46 Cr2 69.8(4)
C47 C46 C45 106.7(6)
C47 C46 C63 127.1(6)
C63 C46 Cr2 125.3(5)
C46 C47 Cr2 71.4(4)
C46 C47 C48 109.2(6)
C46 C47 C61 125.4(6)
C48 C47 Cr2 74.5(4)
C48 C47 C61 125.1(6)
C61 C47 Cr2 125.1(5)
C44 C48 Cr2 71.0(4)
C44 C48 C47 105.7(6)
C44 C48 C65 126.1(6)
C47 C48 Cr2 66.8(4)
C47 C48 C65 128.0(6)
C65 C48 Cr2 129.9(5)
P2 C49 H49 106.4
C50 C49 P2 109.3(5)
C50 C49 H49 106.4
C54 C49 P2 118.0(5)
C54 C49 H49 106.4
C54 C49 C50 109.8(6)
C49 C50 H50A 109.5
C49 C50 H50B 109.5
H50A C50 H50B 108.1
C51 C50 C49 110.7(6)
C51 C50 H50A 109.5
C51 C50 H50B 109.5
C50 C51 H51A 109.1
C50 C51 H51B 109.1
H51A C51 H51B 107.8
C52 C51 C50 112.6(8)
C52 C51 H51A 109.1
C52 C51 H51B 109.1
C51 C52 H52A 109.5
C51 C52 H52B 109.5
C51 C52 C53 110.8(7)
H52A C52 H52B 108.1
C53 C52 H52A 109.5
C53 C52 H52B 109.5
C52 C53 H53A 109.4
C52 C53 H53B 109.4
C52 C53 C54 111.3(7)
H53A C53 H53B 108.0
C54 C53 H53A 109.4
C54 C53 H53B 109.4
C49 C54 C53 110.7(6)
C49 C54 H54A 109.5
C49 C54 H54B 109.5
C53 C54 H54A 109.5
C53 C54 H54B 109.5
H54A C54 H54B 108.1
P2 C55 H55 107.7
C56 C55 P2 111.1(5)
C56 C55 H55 107.7
C56 C55 C60 110.9(5)
C60 C55 P2 111.6(5)
C60 C55 H55 107.7
C55 C56 H56A 109.1
C55 C56 H56B 109.1
C55 C56 C57 112.5(6)
H56A C56 H56B 107.8
C57 C56 H56A 109.1
C57 C56 H56B 109.1
C56 C57 H57A 109.3
C56 C57 H57B 109.3
H57A C57 H57B 108.0
C58 C57 C56 111.4(6)
C58 C57 H57A 109.3
C58 C57 H57B 109.3
C57 C58 H58A 109.3
C57 C58 H58B 109.3
H58A C58 H58B 108.0
C59 C58 C57 111.5(6)
C59 C58 H58A 109.3
C59 C58 H58B 109.3
C58 C59 H59A 109.2
C58 C59 H59B 109.2
C58 C59 C60 112.2(6)
H59A C59 H59B 107.9
C60 C59 H59A 109.2
C60 C59 H59B 109.2
C55 C60 C59 110.6(6)
C55 C60 H60A 109.5
C55 C60 H60B 109.5
C59 C60 H60A 109.5
C59 C60 H60B 109.5
H60A C60 H60B 108.1
C47 C61 H61A 108.7
C47 C61 H61B 108.7
H61A C61 H61B 107.6
C62 C61 C47 114.3(7)
C62 C61 H61A 108.7
C62 C61 H61B 108.7
C61 C62 H62A 109.5
C61 C62 H62B 109.5
C61 C62 H62C 109.5
H62A C62 H62B 109.5
H62A C62 H62C 109.5
H62B C62 H62C 109.5
C46 C63 H63A 108.5
C46 C63 H63B 108.5
C46 C63 C64 114.9(7)
H63A C63 H63B 107.5
C64 C63 H63A 108.5
C64 C63 H63B 108.5
C63 C64 H64A 109.5
C63 C64 H64B 109.5
C63 C64 H64C 109.5
H64A C64 H64B 109.5
H64A C64 H64C 109.5
H64B C64 H64C 109.5
C48 C65 H65A 109.2
C48 C65 H65B 109.2
C48 C65 C66 112.0(6)
H65A C65 H65B 107.9
C66 C65 H65A 109.2
C66 C65 H65B 109.2
C65 C66 H66A 109.5
C65 C66 H66B 109.5
C65 C66 H66C 109.5
H66A C66 H66B 109.5
H66A C66 H66C 109.5
H66B C66 H66C 109.5
C45 C67 H67A 109.3
C45 C67 H67B 109.3
C45 C67 C68 111.5(6)
H67A C67 H67B 108.0
C68 C67 H67A 109.3
C68 C67 H67B 109.3
C67 C68 H68A 109.5
C67 C68 H68B 109.5
C67 C68 H68C 109.5
H68A C68 H68B 109.5
H68A C68 H68C 109.5
H68B C68 H68C 109.5
Si3 C69 H69A 109.5
Si3 C69 H69B 109.5
Si3 C69 H69C 109.5
H69A C69 H69B 109.5
H69A C69 H69C 109.5
H69B C69 H69C 109.5
Si3 C70 H70A 109.5
Si3 C70 H70B 109.5
Si3 C70 H70C 109.5
H70A C70 H70B 109.5
H70A C70 H70C 109.5
H70B C70 H70C 109.5
Si3 C71 H71A 109.5
Si3 C71 H71B 109.5
Si3 C71 H71C 109.5
H71A C71 H71B 109.5
H71A C71 H71C 109.5
H71B C71 H71C 109.5
Si4 C72 H72A 109.5
Si4 C72 H72B 109.5
Si4 C72 H72C 109.5
H72A C72 H72B 109.5
H72A C72 H72C 109.5
H72B C72 H72C 109.5
Si4 C73 H73A 109.5
Si4 C73 H73B 109.5
Si4 C73 H73C 109.5
H73A C73 H73B 109.5
H73A C73 H73C 109.5
H73B C73 H73C 109.5
Si4 C74 H74A 109.5
Si4 C74 H74B 109.5
Si4 C74 H74C 109.5
H74A C74 H74B 109.5
H74A C74 H74C 109.5
H74B C74 H74C 109.5

loop_
_geom_bond_atom_site_label_1
_geom_bond_atom_site_label_2
_geom_bond_distance
Cr1 P1 2.3112(18)
Cr1 N1 1.680(6)
Cr1 C7 2.230(7)
Cr1 C8 2.216(6)
Cr1 C9 2.144(7)
Cr1 C10 2.156(7)
Cr1 C11 2.232(6)
P1 C6 1.837(6)
P1 C12 1.869(7)
P1 C18 1.869(7)
Si1 N2 1.756(6)
Si1 C35 1.883(9)
Si1 C36 1.851(8)
Si1 C37 1.869(8)
Si2 N2 1.769(6)
Si2 C32 1.867(9)
Si2 C33 1.859(9)
Si2 C34 1.848(9)
N1 N2 1.361(8)
C1 C2 1.406(9)
C1 C6 1.403(10)
C1 C7 1.476(9)
C2 H2 0.9300
C2 C3 1.371(12)
C3 H3 0.9300
C3 C4 1.404(12)
C4 H4 0.9300
C4 C5 1.371(11)
C5 H5 0.9300
C5 C6 1.398(10)
C7 C8 1.423(9)
C7 C11 1.439(9)
C8 C9 1.425(9)
C8 C30 1.499(9)
C9 C10 1.464(9)
C9 C28 1.510(9)
C10 C11 1.418(9)
C10 C26 1.516(9)
C11 C24 1.489(9)
C12 H12 0.9800
C12 C13 1.544(10)
C12 C17 1.534(10)
C13 H13A 0.9700
C13 H13B 0.9700
C13 C14 1.534(10)
C14 H14A 0.9700
C14 H14B 0.9700
C14 C15 1.511(12)
C15 H15A 0.9700
C15 H15B 0.9700
C15 C16 1.519(12)
C16 H16A 0.9700
C16 H16B 0.9700
C16 C17 1.522(11)
C17 H17A 0.9700
C17 H17B 0.9700
C18 H18 0.9800
C18 C19 1.536(9)
C18 C23 1.520(10)
C19 H19A 0.9700
C19 H19B 0.9700
C19 C20 1.543(11)
C20 H20A 0.9700
C20 H20B 0.9700
C20 C21 1.526(13)
C21 H21A 0.9700
C21 H21B 0.9700
C21 C22 1.497(12)
C22 H22A 0.9700
C22 H22B 0.9700
C22 C23 1.540(10)
C23 H23A 0.9700
C23 H23B 0.9700
C24 H24A 0.9700
C24 H24B 0.9700
C24 C25 1.535(10)
C25 H25A 0.9600
C25 H25B 0.9600
C25 H25C 0.9600
C26 H26A 0.9700
C26 H26B 0.9700
C26 C27 1.548(10)
C27 H27A 0.9600
C27 H27B 0.9600
C27 H27C 0.9600
C28 H28A 0.9700
C28 H28B 0.9700
C28 C29 1.491(12)
C29 H29A 0.9600
C29 H29B 0.9600
C29 H29C 0.9600
C30 H30A 0.9700
C30 H30B 0.9700
C30 C31 1.518(10)
C31 H31A 0.9600
C31 H31B 0.9600
C31 H31C 0.9600
C32 H32A 0.9600
C32 H32B 0.9600
C32 H32C 0.9600
C33 H33A 0.9600
C33 H33B 0.9600
C33 H33C 0.9600
C34 H34A 0.9600
C34 H34B 0.9600
C34 H34C 0.9600
C35 H35A 0.9600
C35 H35B 0.9600
C35 H35C 0.9600
C36 H36A 0.9600
C36 H36B 0.9600
C36 H36C 0.9600
C37 H37A 0.9600
C37 H37B 0.9600
C37 H37C 0.9600
Cr2 P2 2.3112(18)
Cr2 N3 1.679(5)
Cr2 C44 2.227(6)
Cr2 C45 2.225(6)
Cr2 C46 2.159(7)
Cr2 C47 2.138(7)
Cr2 C48 2.241(7)
P2 C43 1.834(7)
P2 C49 1.876(7)
P2 C55 1.864(7)
Si3 N4 1.766(6)
Si3 C69 1.855(9)
Si3 C70 1.863(8)
Si3 C71 1.881(9)
Si4 N4 1.762(6)
Si4 C72 1.863(8)
Si4 C73 1.887(8)
Si4 C74 1.860(7)
N3 N4 1.372(8)
C38 C39 1.390(10)
C38 C43 1.394(10)
C38 C44 1.495(9)
C39 H39 0.9300
C39 C40 1.392(12)
C40 H40 0.9300
C40 C41 1.380(12)
C41 H41 0.9300
C41 C42 1.387(11)
C42 H42 0.9300
C42 C43 1.403(10)
C44 C45 1.411(9)
C44 C48 1.417(9)
C45 C46 1.450(9)
C45 C67 1.506(9)
C46 C47 1.429(9)
C46 C63 1.497(10)
C47 C48 1.456(9)
C47 C61 1.510(9)
C48 C65 1.494(9)
C49 H49 0.9800
C49 C50 1.556(10)
C49 C54 1.539(11)
C50 H50A 0.9700
C50 H50B 0.9700
C50 C51 1.539(11)
C51 H51A 0.9700
C51 H51B 0.9700
C51 C52 1.506(14)
C52 H52A 0.9700
C52 H52B 0.9700
C52 C53 1.519(13)
C53 H53A 0.9700
C53 H53B 0.9700
C53 C54 1.547(10)
C54 H54A 0.9700
C54 H54B 0.9700
C55 H55 0.9800
C55 C56 1.517(9)
C55 C60 1.532(9)
C56 H56A 0.9700
C56 H56B 0.9700
C56 C57 1.533(10)
C57 H57A 0.9700
C57 H57B 0.9700
C57 C58 1.523(11)
C58 H58A 0.9700
C58 H58B 0.9700
C58 C59 1.487(11)
C59 H59A 0.9700
C59 H59B 0.9700
C59 C60 1.543(10)
C60 H60A 0.9700
C60 H60B 0.9700
C61 H61A 0.9700
C61 H61B 0.9700
C61 C62 1.497(13)
C62 H62A 0.9600
C62 H62B 0.9600
C62 H62C 0.9600
C63 H63A 0.9700
C63 H63B 0.9700
C63 C64 1.520(12)
C64 H64A 0.9600
C64 H64B 0.9600
C64 H64C 0.9600
C65 H65A 0.9700
C65 H65B 0.9700
C65 C66 1.534(10)
C66 H66A 0.9600
C66 H66B 0.9600
C66 H66C 0.9600
C67 H67A 0.9700
C67 H67B 0.9700
C67 C68 1.512(12)
C68 H68A 0.9600
C68 H68B 0.9600
C68 H68C 0.9600
C69 H69A 0.9600
C69 H69B 0.9600
C69 H69C 0.9600
C70 H70A 0.9600
C70 H70B 0.9600
C70 H70C 0.9600
C71 H71A 0.9600
C71 H71B 0.9600
C71 H71C 0.9600
C72 H72A 0.9600
C72 H72B 0.9600
C72 H72C 0.9600
C73 H73A 0.9600
C73 H73B 0.9600
C73 H73C 0.9600
C74 H74A 0.9600
C74 H74B 0.9600
C74 H74C 0.9600
